data_9003695
loop_
_publ_author_name
'Senda, K.'
'Ishida, K.'
'Jenkins, D. M.'

_publ_section_title
;
 X-ray Rietveld refinement and FTIR spectra of synthetic (Si,Ge)-richterites
 Sample: Ge2Ri, Si74Ge26
;
_journal_name_full 'American Mineralogist'
_journal_page_first 1062
_journal_page_last 1071
_journal_paper_doi 10.2138/am.2005.1644
_journal_volume 90
_journal_year 2005
_chemical_formula_sum 'Ca0.9 Ge2.04 H2 Mg5 Na1.54 O24 Si5.96'
_chemical_name_mineral Richterite
_space_group_IT_number 12
_symmetry_space_group_name_Hall '-C 2y'
_symmetry_space_group_name_H-M 'C 1 2/m 1'
_cell_angle_alpha 90
_cell_angle_beta 104.625
_cell_angle_gamma 90
_cell_formula_units_Z 2
_cell_length_a 10.0144
_cell_length_b 18.071
_cell_length_c 5.3058
_cell_volume 929.081
_database_code_amcsd 0003793
_exptl_crystal_density_diffrn 3.198
_cod_original_formula_sum 'Na1.54 Ca.9 Mg5 (Si5.96 Ge2.04) O24 H2'
_cod_database_code 9003695

loop_
_space_group_symop_operation_xyz
x,y,z
1/2+x,1/2+y,z
x,-y,z
1/2+x,1/2-y,z
-x,y,-z
1/2-x,1/2+y,-z
-x,-y,-z
1/2-x,1/2-y,-z

loop_
_atom_site_label
_atom_site_fract_x
_atom_site_fract_y
_atom_site_fract_z
_atom_site_occupancy
_atom_site_U_iso_or_equiv
_atom_site_type_symbol
_atom_site_attached_hydrogens
NaA 0.00000 0.50000 0.00000 0.44000 0.03394 Na 0
Ca4 0.00000 0.27820 0.50000 0.45000 0.02001 Ca 0
Na4 0.00000 0.27820 0.50000 0.55000 0.02001 Na 0
Mg1 0.00000 0.08780 0.50000 1.00000 0.00595 Mg 0
Mg2 0.00000 0.17850 0.00000 1.00000 0.00773 Mg 0
Mg3 0.00000 0.00000 0.00000 1.00000 0.00532 Mg 0
Si1 0.28050 0.08420 0.29900 0.83000 0.00646 Si 0
Ge1 0.28050 0.08420 0.29900 0.17000 0.00646 Ge 0
Si2 0.28550 0.17210 0.80450 0.66000 0.00633 Si 0
Ge2 0.28550 0.17210 0.80450 0.34000 0.00633 Ge 0
O1 0.11600 0.08590 0.22100 1.00000 0.00874 O 0
O2 0.11400 0.16960 0.72700 1.00000 0.00811 O 0
O-H3 0.10700 0.00000 0.71800 1.00000 0.00811 O 1
O4 0.35700 0.24750 0.79100 1.00000 0.01216 O 0
O5 0.34600 0.13230 0.10900 1.00000 0.01089 O 0
O6 0.34100 0.11340 0.60100 1.00000 0.01064 O 0
O7 0.33900 0.00000 0.26800 1.00000 0.01178 O 0

loop_
_cod_changelog_entry_id
_cod_changelog_entry_author
_cod_changelog_entry_date
_cod_changelog_entry_text
1
;cod-tools version 3.8.0
Id: cif_guess_AMCSD_atom_types 9574 2023-05-10 09:00:05Z saulius
;
2023-05-10T18:48:30+03:00
;Derived atom types and hydrogen counts
from atom names that follow the AMCSD naming convention
(Wat == water, O-H == hydroxyl).
;

loop_
_cod_related_entry_id
_cod_related_entry_database
_cod_related_entry_code
1 AMCSD 0003793
